data_9009217
loop_
_publ_author_name
'Murakami, M.'
'Hirose, K.'
'Kawamura, K.'
'Sata, N.'
'Ohishi, Y.'

_publ_section_title
;Post-perovskite phase transition in MgSiO3 Sample: P = 121 GPa, T = 300 K
 Note: CaIrO3-type structure from ab initio calculations using observed cell
 parameters
;
_journal_name_full Science
_journal_page_first 855
_journal_page_last 858
_journal_paper_doi 10.1126/science.1095932
_journal_volume 304
_journal_year 2004
_chemical_formula_structural MgSiO3
_chemical_formula_sum 'Mg O3 Si'
_space_group_IT_number 63
_symmetry_space_group_name_Hall '-C 2c 2'
_symmetry_space_group_name_H-M 'C m c m'
_cell_angle_alpha 90
_cell_angle_beta 90
_cell_angle_gamma 90
_cell_length_a 2.456
_cell_length_b 8.042
_cell_length_c 6.093
_cell_formula_units_Z 4
_cell_volume 120.344
_database_code_amcsd 0015437
_diffrn_ambient_pressure 1.21e+08
_diffrn_ambient_temperature 300
_exptl_crystal_density_diffrn 5.541
_cod_original_formula_sum 'Mg Si O3'
_cod_database_code 9009217
_amcsd_formula_title MgSiO3

loop_
_space_group_symop_operation_xyz
x,y,z
1/2+x,1/2+y,z
x,-y,1/2+z
1/2+x,1/2-y,1/2+z
-x,y,1/2-z
1/2-x,1/2+y,1/2-z
-x,y,z
1/2-x,1/2+y,z
x,-y,-z
1/2+x,1/2-y,-z
x,y,1/2-z
1/2+x,1/2+y,1/2-z
-x,-y,1/2+z
1/2-x,1/2-y,1/2+z
-x,-y,-z
1/2-x,1/2-y,-z

loop_
_atom_site_label
_atom_site_fract_x
_atom_site_fract_y
_atom_site_fract_z
Mg 0.00000 0.25300 0.25000
Si 0.00000 0.00000 0.00000
O1 0.00000 0.92300 0.25000
O2 0.00000 0.63100 0.43600

loop_
_cod_related_entry_id
_cod_related_entry_database
_cod_related_entry_code
1 AMCSD 0015437
